data_4035184
loop_
_publ_author_name
'Yokoi, Taiki'
'Tanimoto, Hiroki'
'Ueda, Tomomi'
'Morimoto, Tsumoru'
'Kakiuchi, Kiyomi'

_publ_section_title
;
 Site-Selective Conversion of Azido Groups at Carbonyl \a-Positions to
 Diazo Groups in Diazido and Triazido Compounds.
;
_journal_issue 19
_journal_name_full 'The Journal of organic chemistry'
_journal_page_first 12103
_journal_page_last 12121
_journal_paper_doi 10.1021/acs.joc.8b02074
_journal_volume 83
_journal_year 2018
_chemical_formula_moiety 'C15 H13 N O2'
_chemical_formula_sum 'C15 H13 N O2'
_chemical_formula_weight 239.27
_space_group_crystal_system monoclinic
_space_group_IT_number 14
_space_group_name_Hall '-P 2ybc'
_space_group_name_H-M_alt 'P 1 21/c 1'
_atom_sites_solution_hydrogens geom
_atom_sites_solution_primary direct
_atom_sites_solution_secondary difmap
_cell_angle_alpha 90.0000
_cell_angle_beta 98.180(7)
_cell_angle_gamma 90.0000
_cell_formula_units_Z 4
_cell_length_a 12.9092(4)
_cell_length_b 5.32654(15)
_cell_length_c 17.0164(5)
_cell_measurement_reflns_used 9566
_cell_measurement_temperature 103
_cell_measurement_theta_max 27.50
_cell_measurement_theta_min 2.13
_cell_volume 1158.17(6)
_computing_cell_refinement 'RAPID AUTO'
_computing_data_collection 'RAPID AUTO (Rigaku, ????)'
_computing_data_reduction 'RAPID AUTO'
_computing_molecular_graphics 'CrystalStructure 4.2.5'
_computing_publication_material 'CrystalStructure 4.2.5 (Rigaku, 2017)'
_computing_structure_refinement 'SHELXL Version 2017/1 (Sheldrick, 2008)'
_computing_structure_solution 'SHELXT Version 2014/5 (Sheldrick, 2014)'
_diffrn_ambient_temperature 103
_diffrn_detector_area_resol_mean 10.000
_diffrn_measured_fraction_theta_full 0.999
_diffrn_measured_fraction_theta_max 0.999
_diffrn_measurement_device_type 'Rigaku R-AXIS RAPID'
_diffrn_measurement_method \w
_diffrn_radiation_type 'Mo K\a'
_diffrn_radiation_wavelength 0.71075
_diffrn_reflns_av_R_equivalents 0.0160
_diffrn_reflns_Laue_measured_fraction_full 0.999
_diffrn_reflns_Laue_measured_fraction_max 0.999
_diffrn_reflns_limit_h_max 16
_diffrn_reflns_limit_h_min -16
_diffrn_reflns_limit_k_max 6
_diffrn_reflns_limit_k_min -6
_diffrn_reflns_limit_l_max 22
_diffrn_reflns_limit_l_min -22
_diffrn_reflns_number 10780
_diffrn_reflns_point_group_measured_fraction_full 0.999
_diffrn_reflns_point_group_measured_fraction_max 0.999
_diffrn_reflns_theta_full 25.242
_diffrn_reflns_theta_max 27.479
_diffrn_reflns_theta_min 2.701
_diffrn_standards_number 0
_exptl_absorpt_coefficient_mu 0.091
_exptl_absorpt_correction_T_max 0.995
_exptl_absorpt_correction_T_min 0.902
_exptl_absorpt_correction_type multi-scan
_exptl_absorpt_process_details 'ABSCOR (Rigaku, 1995)'
_exptl_crystal_colour yellow
_exptl_crystal_density_diffrn 1.372
_exptl_crystal_density_method 'not measured'
_exptl_crystal_description prism
_exptl_crystal_F_000 504.00
_exptl_crystal_size_max 0.200
_exptl_crystal_size_mid 0.130
_exptl_crystal_size_min 0.060
_refine_diff_density_max 0.41
_refine_diff_density_min -0.16
_refine_ls_extinction_method none
_refine_ls_goodness_of_fit_ref 1.049
_refine_ls_hydrogen_treatment constr
_refine_ls_number_parameters 163
_refine_ls_number_reflns 2643
_refine_ls_number_restraints 0
_refine_ls_R_factor_all 0.0397
_refine_ls_R_factor_gt 0.0361
_refine_ls_shift/su_max 0.000
_refine_ls_structure_factor_coef Fsqd
_refine_ls_weighting_details 'w = 1/[\s^2^(Fo^2^)+(0.0539P)^2^+0.4254P] where P=(Fo^2^+2Fc^2^)/3'
_refine_ls_weighting_scheme calc
_refine_ls_wR_factor_gt 0.0949
_refine_ls_wR_factor_ref 0.0973
_reflns_Friedel_coverage 0.000
_reflns_number_gt 2429
_reflns_number_total 2643
_reflns_threshold_expression F^2^>2.0\s(F^2^)
_cod_data_source_file jo8b02074_si_004.cif
_cod_data_source_block TU-02-115-2
_cod_database_code 4035184

loop_
_space_group_symop_id
_space_group_symop_operation_xyz
1 +X,+Y,+Z
2 -X,1/2+Y,1/2-Z
3 -X,-Y,-Z
4 +X,-1/2-Y,-1/2+Z

loop_
_atom_site_label
_atom_site_type_symbol
_atom_site_fract_x
_atom_site_fract_y
_atom_site_fract_z
_atom_site_U_iso_or_equiv
_atom_site_adp_type
_atom_site_occupancy
_atom_site_site_symmetry_order
_atom_site_calc_flag
_atom_site_refinement_flags_posn
_atom_site_refinement_flags_adp
O1 O 0.68122(6) 0.11714(14) 0.75914(4) 0.01791(18) Uani 1 1 d . .
O2 O 0.54294(6) 0.82635(14) 0.61345(5) 0.02168(19) Uani 1 1 d . .
N1 N 0.63630(6) 0.51626(16) 0.72437(5) 0.0154(2) Uani 1 1 d . .
H1 H 0.652882 0.676516 0.727868 0.018 Uiso 1 1 calc R U
C1 C 0.80752(7) 0.43281(19) 0.80022(6) 0.0142(2) Uani 1 1 d . .
C2 C 0.85671(8) 0.2838(2) 0.86206(6) 0.0171(2) Uani 1 1 d . .
H2 H 0.823482 0.135607 0.876987 0.021 Uiso 1 1 calc R U
C3 C 0.95412(8) 0.3520(2) 0.90173(6) 0.0203(2) Uani 1 1 d . .
H3 H 0.986735 0.252588 0.944606 0.024 Uiso 1 1 calc R U
C4 C 1.00391(8) 0.5653(2) 0.87880(7) 0.0221(2) Uani 1 1 d . .
H4 H 1.071068 0.610234 0.905451 0.027 Uiso 1 1 calc R U
C5 C 0.95569(8) 0.7130(2) 0.81701(7) 0.0215(2) Uani 1 1 d . .
H5 H 0.990157 0.858254 0.801222 0.026 Uiso 1 1 calc R U
C6 C 0.85682(8) 0.6490(2) 0.77801(6) 0.0174(2) Uani 1 1 d . .
H6 H 0.823231 0.752330 0.736495 0.021 Uiso 1 1 calc R U
C7 C 0.70337(7) 0.34247(19) 0.75937(6) 0.0138(2) Uani 1 1 d . .
C8 C 0.53661(7) 0.43821(19) 0.68089(6) 0.0152(2) Uani 1 1 d . .
H8A H 0.484679 0.420390 0.718096 0.018 Uiso 1 1 calc R U
H8B H 0.544687 0.272656 0.656020 0.018 Uiso 1 1 calc R U
C9 C 0.49757(8) 0.62734(19) 0.61747(6) 0.0143(2) Uani 1 1 d . .
C10 C 0.40145(7) 0.56425(19) 0.56097(6) 0.0134(2) Uani 1 1 d . .
C11 C 0.37114(8) 0.72887(19) 0.49801(6) 0.0153(2) Uani 1 1 d . .
H11 H 0.411212 0.875642 0.492318 0.018 Uiso 1 1 calc R U
C12 C 0.28271(8) 0.6790(2) 0.44370(6) 0.0171(2) Uani 1 1 d . .
H12 H 0.262714 0.790519 0.400647 0.020 Uiso 1 1 calc R U
C13 C 0.22342(8) 0.4652(2) 0.45248(6) 0.0179(2) Uani 1 1 d . .
H13 H 0.162750 0.431320 0.415451 0.022 Uiso 1 1 calc R U
C14 C 0.25263(8) 0.3012(2) 0.51516(6) 0.0180(2) Uani 1 1 d . .
H14 H 0.211580 0.156310 0.521218 0.022 Uiso 1 1 calc R U
C15 C 0.34217(8) 0.34902(19) 0.56923(6) 0.0155(2) Uani 1 1 d . .
H15 H 0.362811 0.235385 0.611602 0.019 Uiso 1 1 calc R U

loop_
_atom_site_aniso_label
_atom_site_aniso_U_11
_atom_site_aniso_U_22
_atom_site_aniso_U_33
_atom_site_aniso_U_23
_atom_site_aniso_U_13
_atom_site_aniso_U_12
O1 0.0166(4) 0.0153(4) 0.0205(4) 0.0012(3) -0.0020(3) -0.0013(3)
O2 0.0235(4) 0.0158(4) 0.0233(4) 0.0016(3) -0.0050(3) -0.0045(3)
N1 0.0127(4) 0.0147(4) 0.0177(4) -0.0009(3) -0.0017(3) 0.0001(3)
C1 0.0120(4) 0.0151(5) 0.0151(4) -0.0028(4) 0.0011(3) 0.0011(4)
C2 0.0155(5) 0.0170(5) 0.0185(5) -0.0001(4) 0.0012(4) 0.0000(4)
C3 0.0170(5) 0.0225(5) 0.0198(5) -0.0010(4) -0.0033(4) 0.0028(4)
C4 0.0128(5) 0.0245(6) 0.0276(6) -0.0068(5) -0.0020(4) -0.0014(4)
C5 0.0168(5) 0.0173(5) 0.0303(6) -0.0028(4) 0.0036(4) -0.0035(4)
C6 0.0156(5) 0.0156(5) 0.0206(5) 0.0001(4) 0.0013(4) 0.0013(4)
C7 0.0126(4) 0.0165(5) 0.0122(4) 0.0000(4) 0.0017(3) 0.0003(4)
C8 0.0119(4) 0.0165(5) 0.0161(5) 0.0010(4) -0.0012(3) -0.0004(4)
C9 0.0137(4) 0.0144(5) 0.0147(4) -0.0014(4) 0.0015(3) 0.0015(4)
C10 0.0123(4) 0.0136(5) 0.0141(4) -0.0015(4) 0.0010(3) 0.0022(3)
C11 0.0148(4) 0.0144(5) 0.0168(5) 0.0003(4) 0.0027(4) 0.0015(4)
C12 0.0168(5) 0.0189(5) 0.0150(5) 0.0010(4) 0.0003(4) 0.0043(4)
C13 0.0136(5) 0.0214(5) 0.0178(5) -0.0043(4) -0.0013(3) 0.0022(4)
C14 0.0152(5) 0.0168(5) 0.0218(5) -0.0026(4) 0.0018(4) -0.0014(4)
C15 0.0160(5) 0.0141(5) 0.0161(5) 0.0006(4) 0.0013(4) 0.0015(4)

loop_
_atom_type_symbol
_atom_type_description
_atom_type_scat_dispersion_real
_atom_type_scat_dispersion_imag
_atom_type_scat_source
C C 0.0033 0.0016
;
International Tables for Crystallography
(Vol. C, Tables 4.2.6.8 and 6.1.1.4)
;
H H 0.0000 0.0000
;
International Tables for Crystallography
(Vol. C, Table 6.1.1.4)
;
O O 0.0106 0.0060
;
International Tables for Crystallography
(Vol. C, Tables 4.2.6.8 and 6.1.1.4)
;
N N 0.0061 0.0033
;
International Tables for Crystallography
(Vol. C, Tables 4.2.6.8 and 6.1.1.4)
;

loop_
_geom_angle_atom_site_label_1
_geom_angle_atom_site_label_2
_geom_angle_atom_site_label_3
_geom_angle
C7 N1 C8 119.75(9)
C7 N1 H1 120.1
C8 N1 H1 120.1
C6 C1 C2 119.85(9)
C6 C1 C7 123.53(9)
C2 C1 C7 116.59(9)
C3 C2 C1 120.06(10)
C3 C2 H2 120.0
C1 C2 H2 120.0
C2 C3 C4 120.07(10)
C2 C3 H3 120.0
C4 C3 H3 120.0
C5 C4 C3 120.07(10)
C5 C4 H4 120.0
C3 C4 H4 120.0
C4 C5 C6 120.24(10)
C4 C5 H5 119.9
C6 C5 H5 119.9
C1 C6 C5 119.68(10)
C1 C6 H6 120.2
C5 C6 H6 120.2
O1 C7 N1 122.21(9)
O1 C7 C1 120.32(9)
N1 C7 C1 117.46(9)
N1 C8 C9 110.80(8)
N1 C8 H8A 109.5
C9 C8 H8A 109.5
N1 C8 H8B 109.5
C9 C8 H8B 109.5
H8A C8 H8B 108.1
O2 C9 C10 121.41(9)
O2 C9 C8 120.45(9)
C10 C9 C8 118.14(9)
C15 C10 C11 119.66(9)
C15 C10 C9 122.41(9)
C11 C10 C9 117.92(9)
C12 C11 C10 120.30(9)
C12 C11 H11 119.8
C10 C11 H11 119.8
C11 C12 C13 119.85(9)
C11 C12 H12 120.1
C13 C12 H12 120.1
C14 C13 C12 120.24(9)
C14 C13 H13 119.9
C12 C13 H13 119.9
C13 C14 C15 120.05(10)
C13 C14 H14 120.0
C15 C14 H14 120.0
C14 C15 C10 119.88(9)
C14 C15 H15 120.1
C10 C15 H15 120.1

loop_
_geom_bond_atom_site_label_1
_geom_bond_atom_site_label_2
_geom_bond_distance
O1 C7 1.2337(13)
O2 C9 1.2177(13)
N1 C7 1.3470(13)
N1 C8 1.4510(12)
N1 H1 0.8800
C1 C6 1.3939(14)
C1 C2 1.3966(14)
C1 C7 1.5022(13)
C2 C3 1.3883(14)
C2 H2 0.9500
C3 C4 1.3886(16)
C3 H3 0.9500
C4 C5 1.3878(16)
C4 H4 0.9500
C5 C6 1.3945(14)
C5 H5 0.9500
C6 H6 0.9500
C8 C9 1.5096(14)
C8 H8A 0.9900
C8 H8B 0.9900
C9 C10 1.4958(13)
C10 C15 1.3965(14)
C10 C11 1.3966(14)
C11 C12 1.3883(14)
C11 H11 0.9500
C12 C13 1.3920(15)
C12 H12 0.9500
C13 C14 1.3887(15)
C13 H13 0.9500
C14 C15 1.3946(14)
C14 H14 0.9500
C15 H15 0.9500

loop_
_geom_hbond_atom_site_label_D
_geom_hbond_atom_site_label_H
_geom_hbond_atom_site_label_A
_geom_hbond_distance_DA
_geom_hbond_distance_DH
_geom_hbond_distance_HA
_geom_hbond_angle_DHA
_geom_hbond_publ_flag
N1 H1 O2 2.6638(11) 0.880 2.378 99.2 no

loop_
_geom_torsion_atom_site_label_1
_geom_torsion_atom_site_label_2
_geom_torsion_atom_site_label_3
_geom_torsion_atom_site_label_4
_geom_torsion
C6 C1 C2 C3 0.52(15)
C7 C1 C2 C3 178.74(9)
C1 C2 C3 C4 -1.49(16)
C2 C3 C4 C5 1.02(17)
C3 C4 C5 C6 0.43(17)
C2 C1 C6 C5 0.92(15)
C7 C1 C6 C5 -177.17(9)
C4 C5 C6 C1 -1.39(16)
C8 N1 C7 O1 -3.51(14)
C8 N1 C7 C1 177.11(8)
C6 C1 C7 O1 152.58(10)
C2 C1 C7 O1 -25.57(14)
C6 C1 C7 N1 -28.03(14)
C2 C1 C7 N1 153.81(9)
C7 N1 C8 C9 -153.56(9)
N1 C8 C9 O2 -7.26(13)
N1 C8 C9 C10 173.53(8)
O2 C9 C10 C15 -173.43(10)
C8 C9 C10 C15 5.76(14)
O2 C9 C10 C11 6.60(14)
C8 C9 C10 C11 -174.21(9)
C15 C10 C11 C12 -0.15(15)
C9 C10 C11 C12 179.82(9)
C10 C11 C12 C13 0.62(15)
C11 C12 C13 C14 -0.25(15)
C12 C13 C14 C15 -0.59(15)
C13 C14 C15 C10 1.05(15)
C11 C10 C15 C14 -0.68(15)
C9 C10 C15 C14 179.35(9)
